data_7129096
loop_
_publ_author_name
'Chen, Xiangtao'
'Yu, Lei'
'Wang, Huijing'
'Zhang, Wen'
'Tang, Pei'
'Chen, Fener'

_publ_section_title
;
 Stereoselective total synthesis of (+-)-vindeburnol and
 (+-)-16-<i>epi</i>-vindeburnol.
;
_journal_issue 88
_journal_name_full 'Chemical communications (Cambridge, England)'
_journal_page_first 11669
_journal_page_last 11672
_journal_paper_doi 10.1039/d1cc04980a
_journal_volume 57
_journal_year 2021
_chemical_formula_moiety 'C17 H20 N2 O2'
_chemical_formula_sum 'C17 H20 N2 O2'
_chemical_formula_weight 284.35
_space_group_crystal_system monoclinic
_space_group_IT_number 14
_space_group_name_Hall '-P 2yn'
_space_group_name_H-M_alt 'P 1 21/n 1'
_atom_sites_solution_hydrogens geom
_atom_sites_solution_primary direct
_audit_block_doi 10.5517/ccdc.csd.cc28ldcn
_audit_creation_date 2021-07-17
_audit_creation_method
;
Olex2 1.3
(compiled 2020.11.12 svn.r5f609507 for OlexSys, GUI svn.r6272)
;
_audit_update_record
;
2021-08-13 deposited with the CCDC.	2021-10-06 downloaded from the CCDC.
;
_cell_angle_alpha 90
_cell_angle_beta 103.950(3)
_cell_angle_gamma 90
_cell_formula_units_Z 8
_cell_length_a 10.1352(3)
_cell_length_b 18.7726(5)
_cell_length_c 15.8738(5)
_cell_measurement_reflns_used 4752
_cell_measurement_temperature 297.1(5)
_cell_measurement_theta_max 71.2440
_cell_measurement_theta_min 5.0660
_cell_volume 2931.14(15)
_computing_cell_refinement 'CrysAlisPro 1.171.39.46e (Rigaku OD, 2018)'
_computing_data_collection 'CrysAlisPro 1.171.39.46e (Rigaku OD, 2018)'
_computing_data_reduction 'CrysAlisPro 1.171.39.46e (Rigaku OD, 2018)'
_computing_molecular_graphics 'Olex2 1.3 (Dolomanov et al., 2009)'
_computing_publication_material 'Olex2 1.3 (Dolomanov et al., 2009)'
_computing_structure_refinement 'ShelXL (Sheldrick, 2015)'
_computing_structure_solution 'ShelXT (Sheldrick, 2015)'
_diffrn_ambient_environment air
_diffrn_ambient_temperature 297.1(5)
_diffrn_detector 'CCD plate'
_diffrn_detector_area_resol_mean 15.9595
_diffrn_detector_type EosS2
_diffrn_measured_fraction_theta_full 0.994
_diffrn_measured_fraction_theta_max 0.977
_diffrn_measurement_details
;
List of Runs (angles in degrees, time in seconds):

  # Type    Start    End  Width  t~exp~   \w     \q     \k     \f   Frames
#--------------------------------------------------------------------------
  1  \w    -73.00  37.00   1.00    1.00    --  -34.98  19.00 -30.00  110
  2  \w     16.00 103.00   1.00    1.00    --   34.98  57.00  90.00   87
  3  \w     23.00  90.00   1.00    1.00    --   34.98-125.00 -30.00   67
  4  \w     23.00  90.00   1.00    1.00    --   34.98-125.00-180.00   67
  5  \w    -34.00  64.00   1.00    1.00    --   34.98 -77.00 -60.00   98
  6  \w    -33.00  53.00   1.00    1.00    --   34.98 -57.00-150.00   86
  7  \w    -33.00  53.00   1.00    1.00    --   34.98 -57.00 150.00   86
  8  \w     39.00 127.00   1.00    3.85    --  106.90 -61.00-150.00   88
  9  \w     35.00 133.00   1.00    3.85    --  106.90 -30.00-180.00   98
 10  \w     37.00 110.00   1.00    3.85    --  106.90 -94.00-180.00   73
 11  \w     35.00 133.00   1.00    3.85    --  106.90 -30.00  30.00   98
 12  \w     87.00 177.00   1.00    3.85    --  106.90  45.00-150.00   90
 13  \w     37.00 127.00   1.00    3.85    --  106.90 -45.00 120.00   90
 14  \w     57.00  69.00   1.00    3.85    --  106.90 178.00  30.00   12
;
_diffrn_measurement_device 'four-circle diffractometer'
_diffrn_measurement_device_type 'New Gemini, Dual, Cu at home/near, EosS2'
_diffrn_measurement_method '\w scans'
_diffrn_orient_matrix_type 'CrysAlisPro convention (1999,Acta A55,543-557)'
_diffrn_orient_matrix_UB_11 -0.1301468000
_diffrn_orient_matrix_UB_12 -0.0142713000
_diffrn_orient_matrix_UB_13 0.0313303000
_diffrn_orient_matrix_UB_21 -0.0871841000
_diffrn_orient_matrix_UB_22 0.0188358000
_diffrn_orient_matrix_UB_23 -0.0909176000
_diffrn_orient_matrix_UB_31 0.0027321000
_diffrn_orient_matrix_UB_32 -0.0785576000
_diffrn_orient_matrix_UB_33 -0.0274189000
_diffrn_radiation_monochromator graphite
_diffrn_radiation_probe x-ray
_diffrn_radiation_type CuK\a
_diffrn_radiation_wavelength 1.54184
_diffrn_reflns_av_R_equivalents 0.0410
_diffrn_reflns_av_unetI/netI 0.0357
_diffrn_reflns_Laue_measured_fraction_full 0.994
_diffrn_reflns_Laue_measured_fraction_max 0.977
_diffrn_reflns_limit_h_max 12
_diffrn_reflns_limit_h_min -12
_diffrn_reflns_limit_k_max 13
_diffrn_reflns_limit_k_min -22
_diffrn_reflns_limit_l_max 19
_diffrn_reflns_limit_l_min -19
_diffrn_reflns_number 13940
_diffrn_reflns_point_group_measured_fraction_full 0.994
_diffrn_reflns_point_group_measured_fraction_max 0.977
_diffrn_reflns_theta_full 67.684
_diffrn_reflns_theta_max 71.354
_diffrn_reflns_theta_min 3.712
_diffrn_source 'fine-focus sealed X-ray tube'
_diffrn_source_type 'Enhance (Cu) X-ray Source'
_exptl_absorpt_coefficient_mu 0.681
_exptl_absorpt_correction_T_max 1.00000
_exptl_absorpt_correction_T_min 0.78499
_exptl_absorpt_correction_type multi-scan
_exptl_absorpt_process_details
;
CrysAlisPro 1.171.39.46e (Rigaku Oxford Diffraction, 2018)
Empirical absorption correction using spherical harmonics,
 implemented in SCALE3 ABSPACK scaling algorithm.
;
_exptl_crystal_colour 'clear light colourless'
_exptl_crystal_colour_lustre clear
_exptl_crystal_colour_modifier light
_exptl_crystal_colour_primary colourless
_exptl_crystal_density_diffrn 1.289
_exptl_crystal_description block
_exptl_crystal_F_000 1216
_exptl_crystal_size_max 0.5
_exptl_crystal_size_mid 0.45
_exptl_crystal_size_min 0.2
_refine_diff_density_max 0.240
_refine_diff_density_min -0.274
_refine_diff_density_rms 0.048
_refine_ls_extinction_method none
_refine_ls_goodness_of_fit_ref 1.028
_refine_ls_hydrogen_treatment constr
_refine_ls_matrix_type full
_refine_ls_number_parameters 381
_refine_ls_number_reflns 5563
_refine_ls_number_restraints 0
_refine_ls_restrained_S_all 1.028
_refine_ls_R_factor_all 0.0654
_refine_ls_R_factor_gt 0.0565
_refine_ls_shift/su_max 0.000
_refine_ls_shift/su_mean 0.000
_refine_ls_structure_factor_coef Fsqd
_refine_ls_weighting_details 'w=1/[\s^2^(Fo^2^)+(0.0900P)^2^+0.4473P] where P=(Fo^2^+2Fc^2^)/3'
_refine_ls_weighting_scheme calc
_refine_ls_wR_factor_gt 0.1488
_refine_ls_wR_factor_ref 0.1611
_reflns_Friedel_coverage 0.000
_reflns_number_gt 4624
_reflns_number_total 5563
_reflns_threshold_expression 'I > 2\s(I)'
_cod_data_source_file d1cc04980a2.cif
_cod_data_source_block cfe-cxt-200424a
_cod_depositor_comments 'Adding full bibliography for 7129096--7129098.cif.'
_cod_database_code 7129096
_shelx_shelxl_version_number 2014/7
_shelx_space_group_comment
;
The symmetry employed for this shelxl refinement is uniquely defined
by the following loop, which should always be used as a source of
symmetry information in preference to the above space-group names.
They are only intended as comments.
;
_reflns_odcompleteness_completeness 99.46
_reflns_odcompleteness_iscentric 1
_reflns_odcompleteness_theta 66.97
_olex2_refinement_description
;
1.a Ternary CH refined with riding coordinates:
 C00F(H00F), C00G(H00L), C00L(H00M), C00O(H00O)
1.b Secondary CH2 refined with riding coordinates:
 C00K(H00A,H00B), C00M(H00C,H00D), C00R(H00E,H00G), C00T(H00H,H00I), C00V(H00Q,
 H00R), C00X(H00T,H00V), C00Y(H00J,H00K), C00Z(H00X,H00Y), C012(H01C,H01D),
 C014(H01E,H01F), C015(H01A,H01B), C016(H01G,H01H)
1.c Aromatic/amide H refined with riding coordinates:
 N004(H004), N005(H005), C00N(H00N), C00S(H00S), C010(H010), C011(H011),
 C013(H013)
1.d Idealised tetrahedral OH refined as rotating group:
 O001(H001), O003(H003)
;
_olex2_date_sample_data_collection 2020-06-16
_olex2_submission_special_instructions 'No special instructions were received'
_oxdiff_exptl_absorpt_empirical_details
;
Empirical correction (ABSPACK) includes:
- Absorption correction using spherical harmonics
- Frame scaling
- Detector area scaling
;
_oxdiff_exptl_absorpt_empirical_full_max 1.281
_oxdiff_exptl_absorpt_empirical_full_min 0.804

loop_
_space_group_symop_operation_xyz
'x, y, z'
'-x+1/2, y+1/2, -z+1/2'
'-x, -y, -z'
'x-1/2, -y-1/2, z-1/2'

loop_
_atom_site_label
_atom_site_type_symbol
_atom_site_fract_x
_atom_site_fract_y
_atom_site_fract_z
_atom_site_U_iso_or_equiv
_atom_site_adp_type
_atom_site_occupancy
_atom_site_site_symmetry_order
_atom_site_calc_flag
_atom_site_refinement_flags_posn
_atom_site_refinement_flags_adp
_atom_site_refinement_flags_occupancy
_atom_site_disorder_assembly
_atom_site_disorder_group
O001 O 0.42048(15) 0.31704(9) 0.29692(10) 0.0608(4) Uani 1 1 d . . . . .
H001 H 0.4160 0.2795 0.2700 0.091 Uiso 1 1 calc GR . . . .
O002 O 0.89405(16) 0.30635(8) 0.70067(9) 0.0615(4) Uani 1 1 d . . . . .
O003 O -0.27907(15) 0.31631(9) -0.14366(10) 0.0603(4) Uani 1 1 d . . . . .
H003 H -0.3190 0.2797 -0.1631 0.090 Uiso 1 1 calc GR . . . .
N004 N 0.42051(14) 0.37226(8) 0.46036(9) 0.0409(3) Uani 1 1 d . . . . .
H004 H 0.4056 0.3509 0.4110 0.049 Uiso 1 1 calc R . . . .
N005 N -0.03229(14) 0.37135(8) -0.04998(9) 0.0429(3) Uani 1 1 d . . . . .
H005 H -0.0995 0.3511 -0.0854 0.051 Uiso 1 1 calc R . . . .
N006 N 0.77840(14) 0.36451(8) 0.58141(10) 0.0415(3) Uani 1 1 d . . . . .
N007 N -0.05327(17) 0.36139(8) 0.17801(10) 0.0470(4) Uani 1 1 d . . . . .
O008 O 0.06823(19) 0.30183(9) 0.29417(10) 0.0726(5) Uani 1 1 d . . . . .
C009 C 0.39017(18) 0.42957(9) 0.57893(11) 0.0397(4) Uani 1 1 d . . . . .
C00A C 0.54658(17) 0.38651(9) 0.51393(10) 0.0374(4) Uani 1 1 d . . . . .
C00B C 0.53232(17) 0.42151(9) 0.58632(11) 0.0394(4) Uani 1 1 d . . . . .
C00C C 0.32270(17) 0.39808(9) 0.49930(11) 0.0395(4) Uani 1 1 d . . . . .
C00D C -0.02271(17) 0.38404(9) 0.03699(11) 0.0410(4) Uani 1 1 d . . . . .
C00E C 0.08315(17) 0.39636(10) -0.07042(12) 0.0423(4) Uani 1 1 d . . . . .
C00F C 0.68079(17) 0.36605(9) 0.49542(11) 0.0383(4) Uani 1 1 d . . . . .
H00F H 0.7079 0.4055 0.4629 0.046 Uiso 1 1 calc R . . . .
C00G C -0.12797(18) 0.36392(10) 0.08541(11) 0.0419(4) Uani 1 1 d . . . . .
H00L H -0.1929 0.4034 0.0790 0.050 Uiso 1 1 calc R . . . .
C00H C 0.16739(18) 0.42559(9) 0.00591(13) 0.0453(4) Uani 1 1 d . . . . .
C00I C 0.83293(17) 0.30511(10) 0.62335(12) 0.0434(4) Uani 1 1 d . . . . .
C00J C 0.09741(18) 0.41742(9) 0.07295(12) 0.0441(4) Uani 1 1 d . . . . .
C00K C 0.78228(18) 0.43137(10) 0.62989(13) 0.0479(4) Uani 1 1 d . . . . .
H00A H 0.7962 0.4709 0.5936 0.058 Uiso 1 1 calc R . . . .
H00B H 0.8582 0.4303 0.6805 0.058 Uiso 1 1 calc R . . . .
C00L C -0.21027(18) 0.29568(10) 0.05315(12) 0.0452(4) Uani 1 1 d . . . . .
H00M H -0.1584 0.2672 0.0206 0.054 Uiso 1 1 calc R . . . .
C00M C 0.65103(19) 0.44289(11) 0.65856(12) 0.0484(4) Uani 1 1 d . . . . .
H00C H 0.6521 0.4146 0.7098 0.058 Uiso 1 1 calc R . . . .
H00D H 0.6428 0.4926 0.6730 0.058 Uiso 1 1 calc R . . . .
C00N C 0.3113(2) 0.45914(10) 0.63152(13) 0.0486(4) Uani 1 1 d . . . . .
H00N H 0.3528 0.4807 0.6840 0.058 Uiso 1 1 calc R . . . .
C00O C 0.67974(17) 0.29786(10) 0.44021(11) 0.0426(4) Uani 1 1 d . . . . .
H00O H 0.6011 0.2690 0.4444 0.051 Uiso 1 1 calc R . . . .
C00P C 0.18159(18) 0.39473(10) 0.47241(13) 0.0466(4) Uani 1 1 d . . . . .
H00P H 0.1387 0.3735 0.4200 0.056 Uiso 1 1 calc R . . . .
C00Q C -0.0179(2) 0.30173(11) 0.22443(12) 0.0517(5) Uani 1 1 d . . . . .
C00R C 0.80757(19) 0.25450(11) 0.47560(13) 0.0501(4) Uani 1 1 d . . . . .
H00E H 0.8029 0.2102 0.4435 0.060 Uiso 1 1 calc R . . . .
H00G H 0.8864 0.2808 0.4682 0.060 Uiso 1 1 calc R . . . .
C00S C 0.1226(2) 0.39377(11) -0.14849(13) 0.0510(5) Uani 1 1 d . . . . .
H00S H 0.0666 0.3741 -0.1982 0.061 Uiso 1 1 calc R . . . .
C00T C 0.8221(2) 0.23866(11) 0.57064(14) 0.0535(5) Uani 1 1 d . . . . .
H00H H 0.7440 0.2115 0.5775 0.064 Uiso 1 1 calc R . . . .
H00I H 0.9026 0.2098 0.5919 0.064 Uiso 1 1 calc R . . . .
C00U C 0.1079(2) 0.42397(11) 0.52608(14) 0.0542(5) Uani 1 1 d . . . . .
H00U H 0.0135 0.4224 0.5097 0.065 Uiso 1 1 calc R . . . .
C00V C 0.1394(2) 0.43766(11) 0.16704(13) 0.0564(5) Uani 1 1 d . . . . .
H00Q H 0.1688 0.4870 0.1726 0.068 Uiso 1 1 calc R . . . .
H00R H 0.2148 0.4081 0.1967 0.068 Uiso 1 1 calc R . . . .
C00W C 0.1721(2) 0.45595(11) 0.60469(14) 0.0562(5) Uani 1 1 d . . . . .
H00W H 0.1196 0.4755 0.6395 0.067 Uiso 1 1 calc R . . . .
C00X C 0.0200(2) 0.42769(10) 0.20780(13) 0.0539(5) Uani 1 1 d . . . . .
H00T H 0.0525 0.4266 0.2705 0.065 Uiso 1 1 calc R . . . .
H00V H -0.0417 0.4677 0.1927 0.065 Uiso 1 1 calc R . . . .
C00Y C 0.6687(2) 0.31429(12) 0.34403(13) 0.0542(5) Uani 1 1 d . . . . .
H00J H 0.7468 0.3428 0.3402 0.065 Uiso 1 1 calc R . . . .
H00K H 0.6751 0.2696 0.3145 0.065 Uiso 1 1 calc R . . . .
C00Z C -0.2294(2) 0.25148(12) 0.12971(13) 0.0578(5) Uani 1 1 d . . . . .
H00X H -0.2858 0.2774 0.1606 0.069 Uiso 1 1 calc R . . . .
H00Y H -0.2753 0.2073 0.1087 0.069 Uiso 1 1 calc R . . . .
C010 C 0.2487(2) 0.42168(12) -0.14900(16) 0.0599(5) Uani 1 1 d . . . . .
H010 H 0.2778 0.4208 -0.2002 0.072 Uiso 1 1 calc R . . . .
C011 C 0.2949(2) 0.45299(11) 0.00239(16) 0.0572(5) Uani 1 1 d . . . . .
H011 H 0.3526 0.4722 0.0517 0.069 Uiso 1 1 calc R . . . .
C012 C -0.0946(3) 0.23526(11) 0.19027(14) 0.0613(6) Uani 1 1 d . . . . .
H01C H -0.0405 0.2070 0.1599 0.074 Uiso 1 1 calc R . . . .
H01D H -0.1090 0.2072 0.2386 0.074 Uiso 1 1 calc R . . . .
C013 C 0.3331(2) 0.45105(12) -0.07475(18) 0.0657(6) Uani 1 1 d . . . . .
H013 H 0.4169 0.4697 -0.0775 0.079 Uiso 1 1 calc R . . . .
C014 C -0.3519(2) 0.35120(12) -0.09049(14) 0.0585(5) Uani 1 1 d . . . . .
H01E H -0.4456 0.3569 -0.1227 0.070 Uiso 1 1 calc R . . . .
H01F H -0.3139 0.3984 -0.0767 0.070 Uiso 1 1 calc R . . . .
C015 C 0.5424(2) 0.35247(12) 0.29512(13) 0.0573(5) Uani 1 1 d . . . . .
H01A H 0.5407 0.3997 0.3197 0.069 Uiso 1 1 calc R . . . .
H01B H 0.5470 0.3582 0.2352 0.069 Uiso 1 1 calc R . . . .
C016 C -0.3496(2) 0.31233(13) -0.00715(14) 0.0595(5) Uani 1 1 d . . . . .
H01G H -0.3977 0.2676 -0.0218 0.071 Uiso 1 1 calc R . . . .
H01H H -0.4007 0.3404 0.0254 0.071 Uiso 1 1 calc R . . . .

loop_
_atom_site_aniso_label
_atom_site_aniso_U_11
_atom_site_aniso_U_22
_atom_site_aniso_U_33
_atom_site_aniso_U_23
_atom_site_aniso_U_13
_atom_site_aniso_U_12
O001 0.0551(8) 0.0733(10) 0.0496(8) -0.0204(7) 0.0042(6) -0.0035(7)
O002 0.0698(9) 0.0555(9) 0.0487(8) 0.0049(6) -0.0064(7) 0.0020(7)
O003 0.0504(8) 0.0731(10) 0.0537(8) -0.0173(7) 0.0056(6) -0.0109(7)
N004 0.0399(7) 0.0454(8) 0.0345(7) -0.0044(6) 0.0031(6) 0.0026(6)
N005 0.0366(7) 0.0489(9) 0.0389(8) -0.0026(6) 0.0006(6) -0.0060(6)
N006 0.0365(7) 0.0383(8) 0.0453(8) -0.0022(6) 0.0012(6) -0.0021(6)
N007 0.0616(9) 0.0382(8) 0.0382(8) -0.0055(6) 0.0060(7) 0.0015(7)
O008 0.0983(13) 0.0542(9) 0.0505(9) 0.0003(7) -0.0110(8) 0.0075(8)
C009 0.0457(9) 0.0342(9) 0.0396(9) 0.0034(6) 0.0112(7) 0.0007(7)
C00A 0.0392(8) 0.0351(9) 0.0360(8) 0.0017(6) 0.0056(6) -0.0001(6)
C00B 0.0447(9) 0.0352(9) 0.0371(8) -0.0012(6) 0.0072(7) -0.0018(7)
C00C 0.0404(8) 0.0375(9) 0.0396(8) 0.0035(7) 0.0074(6) 0.0027(7)
C00D 0.0399(8) 0.0385(9) 0.0409(9) -0.0020(7) 0.0024(7) 0.0010(7)
C00E 0.0380(8) 0.0389(9) 0.0476(9) 0.0040(7) 0.0055(7) 0.0006(7)
C00F 0.0384(8) 0.0372(9) 0.0380(8) 0.0034(6) 0.0068(6) -0.0019(6)
C00G 0.0437(9) 0.0407(10) 0.0392(9) -0.0023(7) 0.0056(7) 0.0059(7)
C00H 0.0395(8) 0.0352(9) 0.0566(11) -0.0017(7) 0.0027(7) -0.0017(7)
C00I 0.0380(8) 0.0415(10) 0.0476(10) 0.0036(7) 0.0040(7) -0.0020(7)
C00J 0.0413(9) 0.0375(9) 0.0478(10) -0.0059(7) -0.0004(7) 0.0002(7)
C00K 0.0443(9) 0.0384(10) 0.0548(11) -0.0044(8) -0.0001(8) -0.0067(7)
C00L 0.0432(9) 0.0497(11) 0.0441(9) -0.0077(8) 0.0132(7) -0.0038(7)
C00M 0.0538(10) 0.0449(10) 0.0427(9) -0.0081(8) 0.0038(8) -0.0024(8)
C00N 0.0584(11) 0.0418(10) 0.0490(10) -0.0036(8) 0.0198(8) -0.0005(8)
C00O 0.0377(8) 0.0468(10) 0.0432(9) -0.0042(7) 0.0099(7) -0.0017(7)
C00P 0.0411(9) 0.0453(10) 0.0502(10) 0.0052(8) 0.0047(7) 0.0026(7)
C00Q 0.0673(12) 0.0440(11) 0.0418(10) -0.0020(8) 0.0092(8) 0.0079(9)
C00R 0.0440(10) 0.0496(11) 0.0564(11) -0.0072(9) 0.0113(8) 0.0053(8)
C00S 0.0516(10) 0.0478(11) 0.0525(11) 0.0065(8) 0.0105(8) 0.0021(8)
C00T 0.0534(11) 0.0431(11) 0.0591(12) 0.0008(9) 0.0044(9) 0.0063(8)
C00U 0.0418(9) 0.0527(12) 0.0700(13) 0.0097(9) 0.0168(9) 0.0054(8)
C00V 0.0599(12) 0.0468(11) 0.0524(11) -0.0118(9) -0.0062(9) -0.0044(9)
C00W 0.0580(11) 0.0512(12) 0.0671(13) -0.0004(9) 0.0298(10) 0.0074(9)
C00X 0.0752(13) 0.0396(10) 0.0419(10) -0.0087(8) 0.0041(9) 0.0021(9)
C00Y 0.0535(11) 0.0652(13) 0.0461(10) -0.0085(9) 0.0164(8) -0.0009(9)
C00Z 0.0672(13) 0.0565(13) 0.0546(11) -0.0085(9) 0.0244(10) -0.0162(10)
C010 0.0581(12) 0.0552(13) 0.0725(14) 0.0152(10) 0.0274(10) 0.0047(9)
C011 0.0415(9) 0.0460(11) 0.0802(15) -0.0054(10) 0.0070(9) -0.0056(8)
C012 0.0856(16) 0.0419(11) 0.0544(12) 0.0016(9) 0.0130(11) -0.0032(10)
C013 0.0472(11) 0.0536(13) 0.0997(18) 0.0068(12) 0.0240(11) -0.0076(9)
C014 0.0430(10) 0.0668(14) 0.0585(12) -0.0086(10) -0.0021(8) 0.0046(9)
C015 0.0674(13) 0.0629(13) 0.0396(10) -0.0020(9) 0.0088(9) -0.0006(10)
C016 0.0414(10) 0.0758(15) 0.0619(12) -0.0152(10) 0.0135(9) -0.0059(9)

loop_
_atom_type_symbol
_atom_type_description
_atom_type_scat_dispersion_real
_atom_type_scat_dispersion_imag
_atom_type_scat_source
C C 0.0181 0.0091 'International Tables Vol C Tables 4.2.6.8 and 6.1.1.4'
H H 0.0000 0.0000 'International Tables Vol C Tables 4.2.6.8 and 6.1.1.4'
N N 0.0311 0.0180 'International Tables Vol C Tables 4.2.6.8 and 6.1.1.4'
O O 0.0492 0.0322 'International Tables Vol C Tables 4.2.6.8 and 6.1.1.4'

loop_
_geom_angle_atom_site_label_1
_geom_angle_atom_site_label_2
_geom_angle_atom_site_label_3
_geom_angle
_geom_angle_site_symmetry_1
_geom_angle_site_symmetry_3
_geom_angle_publ_flag
C015 O001 H001 109.5 . . ?
C014 O003 H003 109.5 . . ?
C00A N004 H004 125.8 . . ?
C00C N004 H004 125.8 . . ?
C00C N004 C00A 108.37(14) . . ?
C00D N005 H005 125.7 . . ?
C00E N005 H005 125.7 . . ?
C00E N005 C00D 108.62(14) . . ?
C00I N006 C00F 125.11(15) . . ?
C00I N006 C00K 119.52(15) . . ?
C00K N006 C00F 113.21(14) . . ?
C00Q N007 C00G 125.19(15) . . ?
C00Q N007 C00X 118.93(16) . . ?
C00X N007 C00G 112.94(15) . . ?
C00C C009 C00B 106.90(15) . . ?
C00N C009 C00B 134.68(17) . . ?
C00N C009 C00C 118.41(17) . . ?
N004 C00A C00F 125.10(15) . . ?
C00B C00A N004 110.05(15) . . ?
C00B C00A C00F 124.84(15) . . ?
C009 C00B C00M 129.94(16) . . ?
C00A C00B C009 107.02(15) . . ?
C00A C00B C00M 123.00(16) . . ?
N004 C00C C009 107.66(15) . . ?
N004 C00C C00P 130.11(17) . . ?
C00P C00C C009 122.20(17) . . ?
N005 C00D C00G 125.41(15) . . ?
C00J C00D N005 109.73(16) . . ?
C00J C00D C00G 124.86(16) . . ?
N005 C00E C00H 107.68(16) . . ?
N005 C00E C00S 130.08(17) . . ?
C00S C00E C00H 122.19(17) . . ?
N006 C00F C00A 105.00(13) . . ?
N006 C00F H00F 106.9 . . ?
N006 C00F C00O 114.66(14) . . ?
C00A C00F H00F 106.9 . . ?
C00A C00F C00O 115.89(14) . . ?
C00O C00F H00F 106.9 . . ?
N007 C00G C00D 105.00(14) . . ?
N007 C00G H00L 107.3 . . ?
N007 C00G C00L 114.03(15) . . ?
C00D C00G H00L 107.3 . . ?
C00D C00G C00L 115.50(14) . . ?
C00L C00G H00L 107.3 . . ?
C00E C00H C00J 106.99(16) . . ?
C011 C00H C00E 118.65(19) . . ?
C011 C00H C00J 134.34(19) . . ?
O002 C00I N006 121.57(17) . . ?
O002 C00I C00T 121.66(17) . . ?
N006 C00I C00T 116.69(16) . . ?
C00D C00J C00H 106.96(16) . . ?
C00D C00J C00V 122.86(19) . . ?
C00H C00J C00V 130.16(17) . . ?
N006 C00K H00A 109.4 . . ?
N006 C00K H00B 109.4 . . ?
N006 C00K C00M 111.31(14) . . ?
H00A C00K H00B 108.0 . . ?
C00M C00K H00A 109.4 . . ?
C00M C00K H00B 109.4 . . ?
C00G C00L H00M 108.2 . . ?
C00Z C00L C00G 110.45(15) . . ?
C00Z C00L H00M 108.2 . . ?
C00Z C00L C016 109.50(16) . . ?
C016 C00L C00G 112.29(16) . . ?
C016 C00L H00M 108.2 . . ?
C00B C00M C00K 109.31(15) . . ?
C00B C00M H00C 109.8 . . ?
C00B C00M H00D 109.8 . . ?
C00K C00M H00C 109.8 . . ?
C00K C00M H00D 109.8 . . ?
H00C C00M H00D 108.3 . . ?
C009 C00N H00N 120.4 . . ?
C00W C00N C009 119.24(18) . . ?
C00W C00N H00N 120.4 . . ?
C00F C00O H00O 108.3 . . ?
C00R C00O C00F 110.16(14) . . ?
C00R C00O H00O 108.3 . . ?
C00R C00O C00Y 109.06(15) . . ?
C00Y C00O C00F 112.67(15) . . ?
C00Y C00O H00O 108.3 . . ?
C00C C00P H00P 121.2 . . ?
C00U C00P C00C 117.58(18) . . ?
C00U C00P H00P 121.2 . . ?
N007 C00Q C012 116.70(18) . . ?
O008 C00Q N007 121.97(19) . . ?
O008 C00Q C012 121.22(19) . . ?
C00O C00R H00E 109.6 . . ?
C00O C00R H00G 109.6 . . ?
H00E C00R H00G 108.1 . . ?
C00T C00R C00O 110.13(16) . . ?
C00T C00R H00E 109.6 . . ?
C00T C00R H00G 109.6 . . ?
C00E C00S H00S 121.4 . . ?
C010 C00S C00E 117.1(2) . . ?
C010 C00S H00S 121.4 . . ?
C00I C00T C00R 111.85(17) . . ?
C00I C00T H00H 109.2 . . ?
C00I C00T H00I 109.2 . . ?
C00R C00T H00H 109.2 . . ?
C00R C00T H00I 109.2 . . ?
H00H C00T H00I 107.9 . . ?
C00P C00U H00U 119.3 . . ?
C00P C00U C00W 121.32(18) . . ?
C00W C00U H00U 119.3 . . ?
C00J C00V H00Q 109.8 . . ?
C00J C00V H00R 109.8 . . ?
C00J C00V C00X 109.27(16) . . ?
H00Q C00V H00R 108.3 . . ?
C00X C00V H00Q 109.8 . . ?
C00X C00V H00R 109.8 . . ?
C00N C00W C00U 121.24(18) . . ?
C00N C00W H00W 119.4 . . ?
C00U C00W H00W 119.4 . . ?
N007 C00X C00V 111.17(16) . . ?
N007 C00X H00T 109.4 . . ?
N007 C00X H00V 109.4 . . ?
C00V C00X H00T 109.4 . . ?
C00V C00X H00V 109.4 . . ?
H00T C00X H00V 108.0 . . ?
C00O C00Y H00J 108.0 . . ?
C00O C00Y H00K 108.0 . . ?
H00J C00Y H00K 107.3 . . ?
C015 C00Y C00O 117.16(16) . . ?
C015 C00Y H00J 108.0 . . ?
C015 C00Y H00K 108.0 . . ?
C00L C00Z H00X 109.5 . . ?
C00L C00Z H00Y 109.5 . . ?
H00X C00Z H00Y 108.1 . . ?
C012 C00Z C00L 110.53(17) . . ?
C012 C00Z H00X 109.5 . . ?
C012 C00Z H00Y 109.5 . . ?
C00S C010 H010 119.2 . . ?
C00S C010 C013 121.7(2) . . ?
C013 C010 H010 119.2 . . ?
C00H C011 H011 120.4 . . ?
C013 C011 C00H 119.1(2) . . ?
C013 C011 H011 120.4 . . ?
C00Q C012 H01C 109.2 . . ?
C00Q C012 H01D 109.2 . . ?
C00Z C012 C00Q 112.03(18) . . ?
C00Z C012 H01C 109.2 . . ?
C00Z C012 H01D 109.2 . . ?
H01C C012 H01D 107.9 . . ?
C010 C013 H013 119.4 . . ?
C011 C013 C010 121.2(2) . . ?
C011 C013 H013 119.4 . . ?
O003 C014 H01E 108.8 . . ?
O003 C014 H01F 108.8 . . ?
O003 C014 C016 113.67(18) . . ?
H01E C014 H01F 107.7 . . ?
C016 C014 H01E 108.8 . . ?
C016 C014 H01F 108.8 . . ?
O001 C015 C00Y 113.87(18) . . ?
O001 C015 H01A 108.8 . . ?
O001 C015 H01B 108.8 . . ?
C00Y C015 H01A 108.8 . . ?
C00Y C015 H01B 108.8 . . ?
H01A C015 H01B 107.7 . . ?
C00L C016 H01G 107.9 . . ?
C00L C016 H01H 107.9 . . ?
C014 C016 C00L 117.60(17) . . ?
C014 C016 H01G 107.9 . . ?
C014 C016 H01H 107.9 . . ?
H01G C016 H01H 107.2 . . ?

loop_
_geom_bond_atom_site_label_1
_geom_bond_atom_site_label_2
_geom_bond_distance
_geom_bond_site_symmetry_2
_geom_bond_publ_flag
O001 H001 0.8200 . ?
O001 C015 1.410(3) . ?
O002 C00I 1.235(2) . ?
O003 H003 0.8200 . ?
O003 C014 1.410(3) . ?
N004 H004 0.8600 . ?
N004 C00A 1.380(2) . ?
N004 C00C 1.377(2) . ?
N005 H005 0.8600 . ?
N005 C00D 1.381(2) . ?
N005 C00E 1.370(2) . ?
N006 C00F 1.480(2) . ?
N006 C00I 1.347(2) . ?
N006 C00K 1.468(2) . ?
N007 C00G 1.483(2) . ?
N007 C00Q 1.341(2) . ?
N007 C00X 1.468(2) . ?
O008 C00Q 1.233(2) . ?
C009 C00B 1.425(2) . ?
C009 C00C 1.414(2) . ?
C009 C00N 1.402(2) . ?
C00A C00B 1.361(2) . ?
C00A C00F 1.509(2) . ?
C00B C00M 1.503(2) . ?
C00C C00P 1.392(2) . ?
C00D C00G 1.506(2) . ?
C00D C00J 1.366(2) . ?
C00E C00H 1.414(3) . ?
C00E C00S 1.392(3) . ?
C00F H00F 0.9800 . ?
C00F C00O 1.550(2) . ?
C00G H00L 0.9800 . ?
C00G C00L 1.547(2) . ?
C00H C00J 1.422(3) . ?
C00H C011 1.404(3) . ?
C00I C00T 1.491(3) . ?
C00J C00V 1.500(3) . ?
C00K H00A 0.9700 . ?
C00K H00B 0.9700 . ?
C00K C00M 1.522(3) . ?
C00L H00M 0.9800 . ?
C00L C00Z 1.522(3) . ?
C00L C016 1.535(3) . ?
C00M H00C 0.9700 . ?
C00M H00D 0.9700 . ?
C00N H00N 0.9300 . ?
C00N C00W 1.373(3) . ?
C00O H00O 0.9800 . ?
C00O C00R 1.518(2) . ?
C00O C00Y 1.535(3) . ?
C00P H00P 0.9300 . ?
C00P C00U 1.375(3) . ?
C00Q C012 1.501(3) . ?
C00R H00E 0.9700 . ?
C00R H00G 0.9700 . ?
C00R C00T 1.510(3) . ?
C00S H00S 0.9300 . ?
C00S C010 1.383(3) . ?
C00T H00H 0.9700 . ?
C00T H00I 0.9700 . ?
C00U H00U 0.9300 . ?
C00U C00W 1.396(3) . ?
C00V H00Q 0.9700 . ?
C00V H00R 0.9700 . ?
C00V C00X 1.515(3) . ?
C00W H00W 0.9300 . ?
C00X H00T 0.9700 . ?
C00X H00V 0.9700 . ?
C00Y H00J 0.9700 . ?
C00Y H00K 0.9700 . ?
C00Y C015 1.509(3) . ?
C00Z H00X 0.9700 . ?
C00Z H00Y 0.9700 . ?
C00Z C012 1.500(3) . ?
C010 H010 0.9300 . ?
C010 C013 1.393(3) . ?
C011 H011 0.9300 . ?
C011 C013 1.371(3) . ?
C012 H01C 0.9700 . ?
C012 H01D 0.9700 . ?
C013 H013 0.9300 . ?
C014 H01E 0.9700 . ?
C014 H01F 0.9700 . ?
C014 C016 1.506(3) . ?
C015 H01A 0.9700 . ?
C015 H01B 0.9700 . ?
C016 H01G 0.9700 . ?
C016 H01H 0.9700 . ?
